data_7216497
loop_
_publ_author_name
'Ramon, Ga\"elle'
'Davies, Kate'
'Nassimbeni, Luigi R.'

_publ_section_title
;
 Structures of benzoic acids with substituted pyridines and quinolines:
 salt versus co-crystal formation
;
_journal_issue 26
_journal_name_full CrystEngComm
_journal_page_first 5802
_journal_paper_doi 10.1039/c3ce41963k
_journal_volume 16
_journal_year 2014
_chemical_absolute_configuration unknown
_chemical_formula_moiety 'C7 H5 N O4, C9 H7 N'
_chemical_formula_sum 'C16 H12 N2 O4'
_chemical_formula_weight 296.28
_chemical_melting_point ?
_chemical_name_common none
_chemical_name_systematic
; 
4-nitrobenzoic acid + quinoline 
;
_space_group_IT_number 4
_symmetry_cell_setting monoclinic
_symmetry_space_group_name_Hall 'P 2yb'
_symmetry_space_group_name_H-M 'P 1 21 1'
_atom_sites_solution_hydrogens geom
_atom_sites_solution_primary direct
_atom_sites_solution_secondary difmap
_audit_creation_method SHELXL-97
_cell_angle_alpha 90.00
_cell_angle_beta 90.735(8)
_cell_angle_gamma 90.00
_cell_formula_units_Z 2
_cell_length_a 3.7592(13)
_cell_length_b 27.082(9)
_cell_length_c 6.551(2)
_cell_measurement_reflns_used 5055
_cell_measurement_temperature 173(2)
_cell_measurement_theta_max 26.50
_cell_measurement_theta_min 1.50
_cell_volume 666.9(4)
_computing_cell_refinement 'SAINT (7.60a, Bruker AXS Inc., Madison, WI, USA, 2006)'
_computing_data_collection 'SAINT (7.60a, Bruker AXS Inc., Madison, WI, USA, 2006)'
_computing_data_reduction 'SAINT (7.60a, Bruker AXS Inc., Madison, WI, USA, 2006)'
_computing_molecular_graphics 'X-Seed (Barbour, 2001)'
_computing_publication_material 'SHELXL-97 (Sheldrick, 2001)'
_computing_structure_refinement 'SHELXL-97 (Sheldrick, 1997)'
_computing_structure_solution 'SHELXS-97 (Sheldrick, 1997)'
_diffrn_ambient_temperature 173(2)
_diffrn_measured_fraction_theta_full 0.987
_diffrn_measured_fraction_theta_max 0.987
_diffrn_measurement_device_type 'Bruker Kappa Duo Apex II Diffractometer'
_diffrn_measurement_method '0.5\% \f scans and \w scans'
_diffrn_radiation_monochromator graphite
_diffrn_radiation_source 'fine-focus sealed tube'
_diffrn_radiation_type MoK\a
_diffrn_radiation_wavelength 0.71073
_diffrn_reflns_av_R_equivalents 0.0393
_diffrn_reflns_av_sigmaI/netI 0.0682
_diffrn_reflns_limit_h_max 4
_diffrn_reflns_limit_h_min -4
_diffrn_reflns_limit_k_max 34
_diffrn_reflns_limit_k_min -33
_diffrn_reflns_limit_l_max 8
_diffrn_reflns_limit_l_min -8
_diffrn_reflns_number 5055
_diffrn_reflns_theta_full 26.50
_diffrn_reflns_theta_max 26.50
_diffrn_reflns_theta_min 1.50
_diffrn_standards_decay_% 0
_diffrn_standards_interval_count 0
_diffrn_standards_interval_time 0
_diffrn_standards_number 0
_exptl_absorpt_coefficient_mu 0.108
_exptl_absorpt_correction_T_max 0.9808
_exptl_absorpt_correction_T_min 0.9766
_exptl_absorpt_correction_type multi-scan
_exptl_absorpt_process_details DENZO-SMN
_exptl_crystal_colour colourless
_exptl_crystal_density_diffrn 1.475
_exptl_crystal_density_meas ?
_exptl_crystal_density_method 'not measured'
_exptl_crystal_description blocks
_exptl_crystal_F_000 308
_exptl_crystal_size_max 0.22
_exptl_crystal_size_mid 0.21
_exptl_crystal_size_min 0.18
_refine_diff_density_max 0.159
_refine_diff_density_min -0.213
_refine_diff_density_rms 0.043
_refine_ls_abs_structure_details 'Flack H D (1983), Acta Cryst. A39, 876-881'
_refine_ls_extinction_coef 0
_refine_ls_extinction_method none
_refine_ls_goodness_of_fit_ref 0.990
_refine_ls_hydrogen_treatment mixed
_refine_ls_matrix_type full
_refine_ls_number_parameters 204
_refine_ls_number_reflns 2702
_refine_ls_number_restraints 1
_refine_ls_restrained_S_all 0.990
_refine_ls_R_factor_all 0.0837
_refine_ls_R_factor_gt 0.0470
_refine_ls_shift/su_max 0.000
_refine_ls_shift/su_mean 0.000
_refine_ls_structure_factor_coef Fsqd
_refine_ls_weighting_details 'calc w=1/[\s^2^(Fo^2^)+(0.0472P)^2^+0.0000P] where P=(Fo^2^+2Fc^2^)/3'
_refine_ls_weighting_scheme calc
_refine_ls_wR_factor_gt 0.0901
_refine_ls_wR_factor_ref 0.1029
_reflns_number_gt 1894
_reflns_number_total 2702
_reflns_threshold_expression >2sigma(I)
_cod_data_source_file c3ce41963k.txt
_cod_data_source_block data(VI)-CCDC963012
_cod_depositor_comments
;
The following automatic conversions were performed:

'_chemical_melting_point' value 'none' was changed to '?' - the value
is undefined or not given.

'_symmetry_cell_setting' value
'Monoclinic' changed to 'monoclinic' according to
/usr/data/users/saulius/crontab/automatic-downloads/rss-feeds/RSC/lib/dictionaries/cif_core.dic
dictionary named 'cif_core.dic' version 2.4.2 from 2011-04-26.

Automatic conversion script
Id: cif_fix_values 2281 2013-09-26 08:29:07Z andrius 

 Adding full bibliography for 7216492--7216505.cif.

The following automatic conversions were performed:

'_exptl_crystal_density_meas' value 'not measured' was changed to '?'
- the value is perceived as not measured.

Automatic conversion script
Id: cif_fix_values 3008 2015-01-20 13:52:24Z robertas 
;
_cod_original_sg_symbol_H-M P21
_cod_database_code 7216497

loop_
_symmetry_equiv_pos_as_xyz
'x, y, z'
'-x, y+1/2, -z'

loop_
_atom_site_label
_atom_site_type_symbol
_atom_site_fract_x
_atom_site_fract_y
_atom_site_fract_z
_atom_site_U_iso_or_equiv
_atom_site_adp_type
_atom_site_occupancy
_atom_site_symmetry_multiplicity
_atom_site_calc_flag
_atom_site_refinement_flags
O1A O 1.9830(6) 1.20186(8) 0.1881(3) 0.0363(6) Uani 1 1 d .
H1 H 2.084(10) 1.1762(15) 0.092(6) 0.067(12) Uiso 1 1 d .
N1B N 2.2251(6) 1.14060(9) -0.0869(4) 0.0285(6) Uani 1 1 d .
O3A O 1.2588(8) 1.38328(9) 0.7901(4) 0.0550(8) Uani 1 1 d .
N4 N 1.3138(7) 1.39259(10) 0.6099(4) 0.0338(7) Uani 1 1 d .
O4A O 1.2315(7) 1.43171(9) 0.5300(4) 0.0542(7) Uani 1 1 d .
C6 C 1.7767(7) 1.28341(11) 0.2422(5) 0.0229(6) Uani 1 1 d .
O2A O 2.0117(7) 1.25516(9) -0.0703(4) 0.0423(6) Uani 1 1 d .
C8 C 1.6993(8) 1.27320(10) 0.4447(5) 0.0280(7) Uani 1 1 d .
H8 H 1.7513 1.2415 0.4993 0.034 Uiso 1 1 calc R
C9 C 2.4401(8) 1.08056(12) -0.4065(5) 0.0298(7) Uani 1 1 d .
H9 H 2.5171 1.0604 -0.5160 0.036 Uiso 1 1 calc R
C10 C 2.4739(9) 1.13074(12) -0.4189(5) 0.0333(8) Uani 1 1 d .
H10 H 2.5714 1.1459 -0.5364 0.040 Uiso 1 1 calc R
C11 C 2.2923(8) 1.05869(11) -0.2329(5) 0.0263(7) Uani 1 1 d .
C12 C 1.9996(9) 1.02002(11) 0.1229(5) 0.0345(8) Uani 1 1 d .
H12 H 1.9022 1.0065 0.2436 0.041 Uiso 1 1 calc R
C13 C 2.2422(8) 1.00758(12) -0.2111(5) 0.0323(8) Uani 1 1 d .
H13 H 2.3064 0.9860 -0.3188 0.039 Uiso 1 1 calc R
C14 C 2.0392(8) 1.07011(11) 0.1056(5) 0.0313(8) Uani 1 1 d .
H14 H 1.9670 1.0911 0.2135 0.038 Uiso 1 1 calc R
C15 C 1.9353(8) 1.24535(11) 0.1043(5) 0.0283(8) Uani 1 1 d .
C16 C 2.1873(7) 1.09056(10) -0.0724(4) 0.0239(7) Uani 1 1 d .
C17 C 1.5531(8) 1.36576(12) 0.2824(5) 0.0307(7) Uani 1 1 d .
H17 H 1.5018 1.3976 0.2284 0.037 Uiso 1 1 calc R
C18 C 1.5472(8) 1.30878(11) 0.5673(5) 0.0309(8) Uani 1 1 d .
H18 H 1.4926 1.3020 0.7057 0.037 Uiso 1 1 calc R
C19 C 1.4777(8) 1.35419(10) 0.4826(5) 0.0253(7) Uani 1 1 d .
C20 C 2.3607(8) 1.15910(13) -0.2537(5) 0.0319(8) Uani 1 1 d .
H20 H 2.3834 1.1940 -0.2629 0.038 Uiso 1 1 calc R
C21 C 1.7049(9) 1.32976(11) 0.1639(5) 0.0315(8) Uani 1 1 d .
H21 H 1.7612 1.3369 0.0260 0.038 Uiso 1 1 calc R
C22 C 2.1013(9) 0.98863(12) -0.0358(6) 0.0352(8) Uani 1 1 d .
H22 H 2.0725 0.9539 -0.0219 0.042 Uiso 1 1 calc R

loop_
_atom_site_aniso_label
_atom_site_aniso_U_11
_atom_site_aniso_U_22
_atom_site_aniso_U_33
_atom_site_aniso_U_23
_atom_site_aniso_U_13
_atom_site_aniso_U_12
O1A 0.0542(15) 0.0245(13) 0.0306(13) -0.0002(10) 0.0090(11) 0.0081(10)
N1B 0.0315(13) 0.0264(14) 0.0278(16) -0.0005(11) 0.0037(11) 0.0023(11)
O3A 0.087(2) 0.0493(18) 0.0297(15) -0.0017(12) 0.0190(14) 0.0164(13)
N4 0.0365(16) 0.0326(16) 0.0323(17) -0.0025(14) 0.0010(13) 0.0041(13)
O4A 0.084(2) 0.0344(16) 0.0438(15) 0.0005(12) 0.0092(14) 0.0213(13)
C6 0.0227(15) 0.0251(16) 0.0209(15) -0.0022(13) 0.0021(12) -0.0010(12)
O2A 0.0621(17) 0.0382(14) 0.0269(14) 0.0018(11) 0.0145(12) 0.0095(12)
C8 0.0351(18) 0.0258(18) 0.0232(17) 0.0030(13) 0.0038(14) -0.0008(13)
C9 0.0267(16) 0.038(2) 0.0244(17) -0.0053(15) 0.0025(13) 0.0034(14)
C10 0.0337(18) 0.042(2) 0.0247(18) 0.0028(15) 0.0063(14) -0.0011(14)
C11 0.0246(17) 0.0271(18) 0.0273(18) -0.0013(13) 0.0003(14) 0.0031(12)
C12 0.0349(18) 0.034(2) 0.035(2) 0.0069(15) 0.0034(15) -0.0002(15)
C13 0.0341(18) 0.0292(19) 0.034(2) -0.0057(14) 0.0034(15) -0.0005(14)
C14 0.0328(18) 0.031(2) 0.0301(19) -0.0003(14) -0.0005(14) 0.0023(13)
C15 0.0297(18) 0.0254(19) 0.030(2) -0.0026(15) 0.0022(15) 0.0037(13)
C16 0.0225(14) 0.0251(17) 0.0241(17) -0.0007(12) 0.0007(13) 0.0028(12)
C17 0.0381(18) 0.0247(16) 0.0293(19) 0.0036(14) 0.0035(15) 0.0027(14)
C18 0.0388(18) 0.0320(19) 0.0220(18) 0.0015(14) 0.0043(14) 0.0011(14)
C19 0.0265(15) 0.0218(17) 0.0276(17) -0.0035(13) 0.0047(13) 0.0009(11)
C20 0.0341(19) 0.0322(19) 0.0295(18) 0.0006(15) 0.0048(15) 0.0010(14)
C21 0.0358(18) 0.033(2) 0.0262(18) 0.0026(15) 0.0028(15) -0.0006(13)
C22 0.0360(18) 0.0244(18) 0.045(2) 0.0010(15) 0.0045(16) -0.0023(13)

loop_
_atom_type_symbol
_atom_type_description
_atom_type_scat_dispersion_real
_atom_type_scat_dispersion_imag
_atom_type_scat_source
C C 0.0033 0.0016 'International Tables Vol C Tables 4.2.6.8 and 6.1.1.4'
H H 0.0000 0.0000 'International Tables Vol C Tables 4.2.6.8 and 6.1.1.4'
N N 0.0061 0.0033 'International Tables Vol C Tables 4.2.6.8 and 6.1.1.4'
O O 0.0106 0.0060 'International Tables Vol C Tables 4.2.6.8 and 6.1.1.4'

loop_
_geom_angle_atom_site_label_1
_geom_angle_atom_site_label_2
_geom_angle_atom_site_label_3
_geom_angle
C15 O1A H1 114(2)
C20 N1B C16 118.6(3)
O4A N4 O3A 123.1(3)
O4A N4 C19 118.4(3)
O3A N4 C19 118.4(3)
C21 C6 C8 119.6(3)
C21 C6 C15 118.6(3)
C8 C6 C15 121.9(3)
C18 C8 C6 120.6(3)
C18 C8 H8 119.7
C6 C8 H8 119.7
C10 C9 C11 120.4(3)
C10 C9 H9 119.8
C11 C9 H9 119.8
C9 C10 C20 118.1(3)
C9 C10 H10 121.0
C20 C10 H10 121.0
C9 C11 C13 123.6(3)
C9 C11 C16 117.4(3)
C13 C11 C16 119.0(3)
C14 C12 C22 120.6(3)
C14 C12 H12 119.7
C22 C12 H12 119.7
C22 C13 C11 120.5(3)
C22 C13 H13 119.7
C11 C13 H13 119.7
C12 C14 C16 120.1(3)
C12 C14 H14 120.0
C16 C14 H14 120.0
O2A C15 O1A 124.0(3)
O2A C15 C6 121.3(3)
O1A C15 C6 114.7(3)
N1B C16 C14 119.3(3)
N1B C16 C11 121.4(3)
C14 C16 C11 119.3(3)
C21 C17 C19 117.8(3)
C21 C17 H17 121.1
C19 C17 H17 121.1
C19 C18 C8 117.9(3)
C19 C18 H18 121.1
C8 C18 H18 121.1
C18 C19 C17 123.1(3)
C18 C19 N4 118.8(3)
C17 C19 N4 118.0(3)
N1B C20 C10 124.1(3)
N1B C20 H20 117.9
C10 C20 H20 117.9
C17 C21 C6 121.0(3)
C17 C21 H21 119.5
C6 C21 H21 119.5
C13 C22 C12 120.5(3)
C13 C22 H22 119.8
C12 C22 H22 119.8

loop_
_geom_bond_atom_site_label_1
_geom_bond_atom_site_label_2
_geom_bond_distance
O1A C15 1.311(3)
O1A H1 1.02(4)
N1B C20 1.311(4)
N1B C16 1.366(4)
O3A N4 1.227(4)
N4 O4A 1.220(3)
N4 C19 1.473(4)
C6 C21 1.382(4)
C6 C8 1.389(4)
C6 C15 1.500(4)
O2A C15 1.212(4)
C8 C18 1.383(4)
C8 H8 0.9500
C9 C10 1.368(4)
C9 C11 1.403(4)
C9 H9 0.9500
C10 C20 1.398(5)
C10 H10 0.9500
C11 C13 1.404(4)
C11 C16 1.420(4)
C12 C14 1.370(4)
C12 C22 1.400(4)
C12 H12 0.9500
C13 C22 1.371(5)
C13 H13 0.9500
C14 C16 1.411(4)
C14 H14 0.9500
C17 C21 1.375(4)
C17 C19 1.381(4)
C17 H17 0.9500
C18 C19 1.373(4)
C18 H18 0.9500
C20 H20 0.9500
C21 H21 0.9500
C22 H22 0.9500

loop_
_geom_torsion_atom_site_label_1
_geom_torsion_atom_site_label_2
_geom_torsion_atom_site_label_3
_geom_torsion_atom_site_label_4
_geom_torsion
C21 C6 C8 C18 0.8(4)
C15 C6 C8 C18 -178.9(3)
C11 C9 C10 C20 0.6(5)
C10 C9 C11 C13 178.6(3)
C10 C9 C11 C16 -1.0(5)
C9 C11 C13 C22 179.0(3)
C16 C11 C13 C22 -1.4(4)
C22 C12 C14 C16 -0.7(4)
C21 C6 C15 O2A 2.6(5)
C8 C6 C15 O2A -177.7(3)
C21 C6 C15 O1A -177.6(3)
C8 C6 C15 O1A 2.1(4)
C20 N1B C16 C14 -179.5(3)
C20 N1B C16 C11 0.2(4)
C12 C14 C16 N1B -180.0(3)
C12 C14 C16 C11 0.3(4)
C9 C11 C16 N1B 0.6(4)
C13 C11 C16 N1B -179.0(3)
C9 C11 C16 C14 -179.6(3)
C13 C11 C16 C14 0.7(4)
C6 C8 C18 C19 -0.3(4)
C8 C18 C19 C17 -0.1(5)
C8 C18 C19 N4 179.6(3)
C21 C17 C19 C18 0.0(4)
C21 C17 C19 N4 -179.8(3)
O4A N4 C19 C18 -175.3(3)
O3A N4 C19 C18 3.0(4)
O4A N4 C19 C17 4.5(4)
O3A N4 C19 C17 -177.2(3)
C16 N1B C20 C10 -0.7(5)
C9 C10 C20 N1B 0.3(5)
C19 C17 C21 C6 0.5(5)
C8 C6 C21 C17 -0.9(4)
C15 C6 C21 C17 178.7(3)
C11 C13 C22 C12 1.1(5)
C14 C12 C22 C13 0.0(5)
